data_8101107
loop_
_publ_author_name
'Ousmer, Malika'
'Braun, Norbert A.'
'Ciufolini, Marco A.'
'Perrin, Monique'

_publ_section_title
;
Crystal structure of (1S,3S,6S,7S,8S,9R)-7,9-dihydroxy-6-(4-methoxybenzyl)-
3-[N-methyl-N-(4-methylphenyl)sulfonylamino]-5-azatricyclo[6.3.1.0
^1.5^]dodecan-4-one---water (1/1), C~27~H~34~N~2~O~6~S &#x00B7; H~2~O
;
_journal_issue 4
_journal_name_full 'Zeitschrift f\"ur Kristallographie - New Crystal Structures'
_journal_page_first 621
_journal_page_last 622
_journal_volume 216
_journal_year 2001
_chemical_formula_moiety 'C27 H34 N2 O6 S1,H2 O'
_chemical_formula_structural 'C27 H34 N2 O6 S1 . H2 O'
_chemical_formula_sum 'C27 H36 N2 O7 S'
_chemical_formula_weight 532.64
_space_group_IT_number 4
_symmetry_cell_setting monoclinic
_symmetry_space_group_name_Hall 'P 2yb'
_symmetry_space_group_name_H-M 'P 1 21 1'
_cell_angle_alpha 90.00
_cell_angle_beta 99.28(3)
_cell_angle_gamma 90.00
_cell_formula_units_Z 2
_cell_length_a 6.3113(13)
_cell_length_b 24.063(5)
_cell_length_c 8.7559(18)
_cell_measurement_temperature 293(2)
_cell_volume 1312.3(5)
_diffrn_ambient_temperature 293(2)
_exptl_crystal_density_diffrn 1.348
_cod_depositor_comments
;
The following automatic conversions were performed:
'_symmetry_cell_setting' value 'Monoclinic' changed to 'monoclinic'
according to '/home/saulius/struct/CIF-dictionaries/cif_core.dic'
dictionary named 'cif_core.dic' version 2.4.1 from 2010-06-29.

Automatic conversion script
Id: cif_fix_enum 1527 2010-12-29 10:47:43Z saulius 
;
_cod_original_sg_symbol_H-M 'P 21'
_cod_original_formula_sum 'C27 H36 N2 O7 S1'
_cod_database_code 8101107

loop_
_symmetry_equiv_pos_as_xyz
'x, y, z'
'-x, y+1/2, -z'

loop_
_atom_site_label
_atom_site_type_symbol
_atom_site_fract_x
_atom_site_fract_y
_atom_site_fract_z
_atom_site_U_iso_or_equiv
_atom_site_adp_type
_atom_site_occupancy
_atom_site_symmetry_multiplicity
_atom_site_calc_flag
_atom_site_refinement_flags
_atom_site_disorder_assembly
_atom_site_disorder_group
S1 S 0.22147(15) 0.58143(4) 0.61967(11) 0.0520(3) Uani 1 2 d . . .
N1 N 0.3047(5) 0.52521(13) 0.5379(4) 0.0451(7) Uani 1 2 d . . .
N2 N 0.1798(4) 0.42706(11) 0.2369(3) 0.0351(6) Uani 1 2 d . . .
O1 O 0.3445(5) 0.58424(15) 0.7713(3) 0.0703(8) Uani 1 2 d . . .
O2 O -0.0071(4) 0.57788(15) 0.5993(4) 0.0769(9) Uani 1 2 d . . .
O3 O 0.0111(4) 0.38090(14) -0.2816(3) 0.0626(8) Uani 1 2 d . . .
H3 H -0.1165 0.3762 -0.3155 0.094 Uiso 1 2 calc R . .
O4 O 0.2611(4) 0.40757(11) 0.4980(3) 0.0529(7) Uani 1 2 d . . .
O5 O -0.2405(4) 0.36092(14) 0.1253(3) 0.0631(8) Uani 1 2 d . . .
H5 H -0.2193 0.3334 0.1807 0.095 Uiso 1 2 calc R . .
O7 O 0.1820(4) 0.12048(11) -0.0623(3) 0.0569(7) Uani 1 2 d . . .
C1 C 0.2902(6) 0.64023(17) 0.5194(4) 0.0481(9) Uani 1 2 d . . .
C2 C 0.4948(6) 0.66233(18) 0.5523(4) 0.0520(9) Uani 1 2 d . . .
H2 H 0.5975 0.6459 0.6267 0.062 Uiso 1 2 calc R . .
C3 C 0.5450(7) 0.70897(19) 0.4735(5) 0.0589(11) Uani 1 2 d . . .
H3 H 0.6831 0.7235 0.4965 0.071 Uiso 1 2 calc R . .
C4 C 0.3973(8) 0.73508(19) 0.3612(5) 0.0637(12) Uani 1 2 d . . .
C5 C 0.1944(9) 0.7128(2) 0.3311(6) 0.0812(16) Uani 1 2 d . . .
H5 H 0.0911 0.7296 0.2581 0.097 Uiso 1 2 calc R . .
C6 C 0.1403(7) 0.6656(2) 0.4074(6) 0.0677(12) Uani 1 2 d . . .
H6 H 0.0027 0.6509 0.3833 0.081 Uiso 1 2 calc R . .
C7 C 0.5362(6) 0.5201(2) 0.5473(5) 0.0605(11) Uani 1 2 d . . .
H7A H 0.5716 0.4826 0.5239 0.091 Uiso 1 2 calc R . .
H7B H 0.6052 0.5294 0.6500 0.091 Uiso 1 2 calc R . .
H7C H 0.5845 0.5449 0.4744 0.091 Uiso 1 2 calc R . .
C8 C 0.1667(5) 0.50175(15) 0.4035(4) 0.0393(8) Uani 1 2 d . . .
H8 H 0.0171 0.5066 0.4181 0.047 Uiso 1 2 calc R . .
C9 C 0.1903(6) 0.52538(15) 0.2460(4) 0.0488(9) Uani 1 2 d . . .
H9A H 0.3338 0.5400 0.2472 0.059 Uiso 1 2 calc R . .
H9B H 0.0871 0.5549 0.2167 0.059 Uiso 1 2 calc R . .
C10 C 0.1476(5) 0.47604(14) 0.1329(4) 0.0380(7) Uani 1 2 d . . .
C11 C 0.2086(5) 0.43976(15) 0.3882(4) 0.0393(8) Uani 1 2 d . . .
C12 C -0.0800(5) 0.47425(17) 0.0453(4) 0.0462(8) Uani 1 2 d . . .
H12A H -0.1083 0.5069 -0.0198 0.055 Uiso 1 2 calc R . .
H12B H -0.1817 0.4736 0.1174 0.055 Uiso 1 2 calc R . .
C13 C -0.1041(5) 0.42136(16) -0.0549(4) 0.0436(8) Uani 1 2 d . . .
H13 H -0.2538 0.4194 -0.1061 0.052 Uiso 1 2 calc R . .
C14 C -0.0598(5) 0.36980(16) 0.0483(4) 0.0429(8) Uani 1 2 d . . .
H14 H -0.0519 0.3379 -0.0203 0.051 Uiso 1 2 calc R . .
C15 C 0.1538(5) 0.37160(14) 0.1632(4) 0.0383(7) Uani 1 2 d . . .
H15 H 0.2689 0.3680 0.1009 0.046 Uiso 1 2 calc R . .
C16 C 0.3073(6) 0.47779(18) 0.0175(4) 0.0508(9) Uani 1 2 d . . .
H16A H 0.3066 0.5152 -0.0240 0.061 Uiso 1 2 calc R . .
H16B H 0.4498 0.4711 0.0747 0.061 Uiso 1 2 calc R . .
C17 C 0.2706(6) 0.43760(17) -0.1176(4) 0.0480(9) Uani 1 2 d . . .
H17A H 0.3417 0.4518 -0.1998 0.058 Uiso 1 2 calc R . .
H17B H 0.3358 0.4022 -0.0846 0.058 Uiso 1 2 calc R . .
C18 C 0.0354(6) 0.42844(18) -0.1807(4) 0.0478(9) Uani 1 2 d . . .
H18 H -0.0167 0.4611 -0.2423 0.057 Uiso 1 2 calc R . .
C21 C 0.1765(6) 0.32177(15) 0.2748(4) 0.0460(8) Uani 1 2 d . . .
H21A H 0.3087 0.3252 0.3480 0.055 Uiso 1 2 calc R . .
H21B H 0.0577 0.3215 0.3326 0.055 Uiso 1 2 calc R . .
C22 C 0.1787(6) 0.26777(15) 0.1855(4) 0.0417(8) Uani 1 2 d . . .
C23 C 0.3528(6) 0.25481(16) 0.1152(5) 0.0516(9) Uani 1 2 d . . .
H23 H 0.4681 0.2793 0.1243 0.062 Uiso 1 2 calc R . .
C24 C 0.3605(6) 0.20647(16) 0.0318(5) 0.0507(9) Uani 1 2 d . . .
H24 H 0.4790 0.1988 -0.0156 0.061 Uiso 1 2 calc R . .
C25 C 0.1910(6) 0.16934(15) 0.0188(4) 0.0437(8) Uani 1 2 d . . .
C26 C 0.0170(6) 0.18126(16) 0.0913(4) 0.0483(9) Uani 1 2 d . . .
H26 H -0.0960 0.1561 0.0854 0.058 Uiso 1 2 calc R . .
C27 C 0.0105(6) 0.23020(17) 0.1720(4) 0.0482(9) Uani 1 2 d . . .
H27 H -0.1087 0.2381 0.2183 0.058 Uiso 1 2 calc R . .
C28 C 0.3589(7) 0.10729(18) -0.1361(5) 0.0588(10) Uani 1 2 d . . .
H28A H 0.3815 0.1368 -0.2057 0.088 Uiso 1 2 calc R . .
H28B H 0.3303 0.0733 -0.1932 0.088 Uiso 1 2 calc R . .
H28C H 0.4851 0.1029 -0.0597 0.088 Uiso 1 2 calc R . .
C40 C 0.4529(11) 0.7872(2) 0.2797(6) 0.0959(19) Uani 1 2 d . . .
H40A H 0.3668 0.8175 0.3061 0.144 Uiso 1 2 calc R . .
H40B H 0.4251 0.7814 0.1698 0.144 Uiso 1 2 calc R . .
H40C H 0.6020 0.7958 0.3114 0.144 Uiso 1 2 calc R . .
O100 O 0.2798(6) 0.8922(2) 0.5664(4) 0.0881(12) Uani 1 2 d . . .
H101 H 0.298(11) 0.844(4) 0.578(8) 0.15(3) Uiso 1 2 d . . .
H102 H 0.441(12) 0.888(3) 0.540(8) 0.14(3) Uiso 1 2 d . . .

loop_
_atom_site_aniso_label
_atom_site_aniso_U_11
_atom_site_aniso_U_22
_atom_site_aniso_U_33
_atom_site_aniso_U_23
_atom_site_aniso_U_13
_atom_site_aniso_U_12
S1 0.0604(6) 0.0459(5) 0.0523(5) -0.0169(5) 0.0173(4) -0.0095(5)
N1 0.0458(17) 0.0433(18) 0.0458(17) -0.0119(14) 0.0058(13) -0.0062(13)
N2 0.0460(15) 0.0280(14) 0.0309(13) -0.0011(12) 0.0052(11) 0.0004(11)
O1 0.112(2) 0.0601(19) 0.0389(13) -0.0122(15) 0.0133(13) -0.0191(18)
O2 0.0590(17) 0.069(2) 0.111(2) -0.037(2) 0.0388(16) -0.0121(16)
O3 0.0654(17) 0.078(2) 0.0426(14) -0.0131(15) 0.0023(12) -0.0149(15)
O4 0.0813(19) 0.0432(15) 0.0340(13) 0.0037(12) 0.0088(11) 0.0013(12)
O5 0.0540(17) 0.076(2) 0.0619(17) 0.0026(15) 0.0163(13) -0.0226(14)
O7 0.0664(18) 0.0376(14) 0.0687(18) -0.0129(13) 0.0166(13) -0.0038(12)
C1 0.057(2) 0.041(2) 0.045(2) -0.0143(17) 0.0034(17) -0.0013(17)
C2 0.056(2) 0.052(2) 0.046(2) -0.0047(18) 0.0015(17) -0.0020(19)
C3 0.073(3) 0.049(2) 0.052(2) -0.007(2) 0.0021(19) -0.012(2)
C4 0.100(4) 0.041(2) 0.049(2) -0.011(2) 0.007(2) 0.007(2)
C5 0.100(4) 0.062(3) 0.069(3) 0.003(3) -0.023(3) 0.027(3)
C6 0.062(3) 0.057(3) 0.074(3) -0.012(3) -0.018(2) 0.011(2)
C7 0.044(2) 0.063(3) 0.071(3) -0.010(2) -0.0006(18) -0.0011(19)
C8 0.0410(19) 0.0346(18) 0.0429(19) -0.0095(15) 0.0083(14) -0.0018(14)
C9 0.061(2) 0.035(2) 0.049(2) 0.0021(17) 0.0010(16) -0.0018(16)
C10 0.0406(18) 0.0323(17) 0.0401(18) 0.0055(15) 0.0036(13) -0.0010(14)
C11 0.0397(18) 0.041(2) 0.0382(18) -0.0063(16) 0.0090(13) -0.0045(14)
C12 0.043(2) 0.045(2) 0.050(2) 0.0025(17) 0.0042(15) 0.0021(16)
C13 0.0361(18) 0.048(2) 0.0447(19) 0.0001(17) 0.0002(13) 0.0011(16)
C14 0.047(2) 0.043(2) 0.0383(18) -0.0059(16) 0.0077(14) -0.0095(16)
C15 0.0459(19) 0.0334(17) 0.0355(16) 0.0003(14) 0.0061(13) -0.0015(14)
C16 0.051(2) 0.054(2) 0.046(2) 0.0065(19) 0.0023(16) -0.0106(18)
C17 0.049(2) 0.059(3) 0.0375(18) 0.0059(18) 0.0111(15) -0.0061(17)
C18 0.053(2) 0.052(2) 0.0375(18) 0.0036(18) 0.0033(15) -0.0038(18)
C21 0.066(2) 0.0341(19) 0.0364(18) -0.0043(15) 0.0050(16) 0.0002(16)
C22 0.056(2) 0.0340(19) 0.0342(17) 0.0067(15) 0.0043(15) -0.0014(16)
C23 0.055(2) 0.036(2) 0.065(2) 0.0015(18) 0.0101(18) -0.0085(16)
C24 0.054(2) 0.038(2) 0.062(2) -0.0007(18) 0.0166(17) 0.0003(17)
C25 0.056(2) 0.0291(18) 0.0449(19) -0.0009(16) 0.0036(15) -0.0001(15)
C26 0.050(2) 0.040(2) 0.056(2) -0.0027(17) 0.0100(16) -0.0100(16)
C27 0.054(2) 0.041(2) 0.051(2) 0.0012(18) 0.0133(17) 0.0003(17)
C28 0.070(3) 0.047(2) 0.059(2) -0.011(2) 0.0118(19) 0.0091(19)
C40 0.166(6) 0.054(3) 0.070(3) 0.011(3) 0.026(3) 0.006(3)
O100 0.071(2) 0.125(4) 0.069(2) 0.016(2) 0.0124(17) -0.016(2)

loop_
_geom_bond_atom_site_label_1
_geom_bond_atom_site_label_2
_geom_bond_distance
_geom_bond_site_symmetry_2
_geom_bond_publ_flag
S1 O1 1.427(3) . ?
S1 O2 1.427(3) . ?
S1 N1 1.655(3) . ?
S1 C1 1.756(4) . ?
N1 C7 1.455(5) . ?
N1 C8 1.460(4) . ?
N2 C11 1.343(4) . ?
N2 C15 1.480(4) . ?
N2 C10 1.483(4) . ?
O3 C18 1.439(5) . ?
O4 C11 1.238(4) . ?
O5 C14 1.431(4) . ?
O7 C25 1.370(4) . ?
O7 C28 1.414(5) . ?
C1 C2 1.383(5) . ?
C1 C6 1.389(6) . ?
C2 C3 1.381(6) . ?
C3 C4 1.391(6) . ?
C4 C5 1.375(7) . ?
C4 C40 1.512(7) . ?
C5 C6 1.386(7) . ?
C8 C9 1.521(5) . ?
C8 C11 1.525(5) . ?
C9 C10 1.542(5) . ?
C10 C12 1.516(5) . ?
C10 C16 1.538(5) . ?
C12 C13 1.539(5) . ?
C13 C18 1.526(5) . ?
C13 C14 1.533(5) . ?
C14 C15 1.547(5) . ?
C15 C21 1.539(5) . ?
C16 C17 1.516(5) . ?
C17 C18 1.514(5) . ?
C21 C22 1.518(5) . ?
C22 C23 1.379(5) . ?
C22 C27 1.385(5) . ?
C23 C24 1.378(5) . ?
C24 C25 1.384(5) . ?
C25 C26 1.384(5) . ?
C26 C27 1.378(5) . ?

loop_
_cod_related_entry_id
_cod_related_entry_database
_cod_related_entry_code
1 ChemSpider 21183600
